data_4117737
loop_
_publ_author_name
'Paul Kelley'
'Sibo Lin'
'Guy Edouard'
'Michael W. Day'
'Theodor Agapie'

_publ_section_title
;
 Nickel-Mediated Hydrogenolysis of C-O Bonds of Aryl Ethers: What Is the
 Source of the Hydrogen?
;
_journal_name_full 'Journal of the American Chemical Society'
_journal_page_first 5480
_journal_page_last 5483
_journal_paper_doi 10.1021/ja300326t
_journal_volume 134
_journal_year 2012
_chemical_formula_moiety 'C34.96 H48 Cl0.04 Ni O0.96 P2'
_chemical_formula_sum 'C34.96 H48 Cl0.04 Ni O0.96 P2'
_chemical_formula_weight 605.66
_chemical_name_systematic
;
 ?
;
_space_group_IT_number 9
_symmetry_cell_setting monoclinic
_symmetry_space_group_name_Hall 'C -2yc'
_symmetry_space_group_name_H-M 'C 1 c 1'
_atom_sites_solution_hydrogens geom
_atom_sites_solution_primary direct
_atom_sites_solution_secondary difmap
_audit_creation_method SHELXL-97
_cell_angle_alpha 90.00
_cell_angle_beta 93.098(3)
_cell_angle_gamma 90.00
_cell_formula_units_Z 4
_cell_length_a 19.1875(10)
_cell_length_b 9.6032(5)
_cell_length_c 17.5086(9)
_cell_measurement_reflns_used 9154
_cell_measurement_temperature 100(2)
_cell_measurement_theta_max 44.55
_cell_measurement_theta_min 2.37
_cell_volume 3221.4(3)
_computing_cell_refinement 'Bruker SAINT-Plus v7.68A'
_computing_data_collection 'Bruker APEX2 v2009.7-0'
_computing_data_reduction 'Bruker SAINT-Plus v7.68A'
_computing_molecular_graphics 'Bruker XP v5.1'
_computing_publication_material 'Bruker XCIF 2008'
_computing_structure_refinement 'SHELXL-97 (Sheldrick, 2008)'
_computing_structure_solution 'SHELXS-97 (Sheldrick, 2008)'
_diffrn_ambient_temperature 100(2)
_diffrn_measured_fraction_theta_full 0.997
_diffrn_measured_fraction_theta_max 0.997
_diffrn_measurement_device_type 'Bruker KAPPA APEX II'
_diffrn_measurement_method '\w scans; 16 settings'
_diffrn_radiation_monochromator graphite
_diffrn_radiation_source 'fine-focus sealed tube'
_diffrn_radiation_type MoK\a
_diffrn_radiation_wavelength 0.71073
_diffrn_reflns_av_R_equivalents 0.0365
_diffrn_reflns_av_sigmaI/netI 0.0371
_diffrn_reflns_limit_h_max 39
_diffrn_reflns_limit_h_min -39
_diffrn_reflns_limit_k_max 19
_diffrn_reflns_limit_k_min -19
_diffrn_reflns_limit_l_max 36
_diffrn_reflns_limit_l_min -35
_diffrn_reflns_number 120762
_diffrn_reflns_theta_full 47.45
_diffrn_reflns_theta_max 47.45
_diffrn_reflns_theta_min 2.13
_exptl_absorpt_coefficient_mu 0.730
_exptl_absorpt_correction_T_max 0.8559
_exptl_absorpt_correction_T_min 0.8053
_exptl_absorpt_correction_type none
_exptl_crystal_colour 'Dark orange'
_exptl_crystal_density_diffrn 1.249
_exptl_crystal_description Block
_exptl_crystal_F_000 1296
_exptl_crystal_size_max 0.31
_exptl_crystal_size_mid 0.24
_exptl_crystal_size_min 0.22
_refine_diff_density_max 0.428
_refine_diff_density_min -0.607
_refine_diff_density_rms 0.054
_refine_ls_abs_structure_details 'Flack H D (1983), Acta Cryst. A39, 876-881'
_refine_ls_abs_structure_Flack -0.001(3)
_refine_ls_extinction_method none
_refine_ls_goodness_of_fit_ref 1.711
_refine_ls_hydrogen_treatment Riding
_refine_ls_matrix_type 'Full matrix'
_refine_ls_number_parameters 373
_refine_ls_number_reflns 24726
_refine_ls_number_restraints 2
_refine_ls_restrained_S_all 1.711
_refine_ls_R_factor_all 0.0334
_refine_ls_R_factor_gt 0.0259
_refine_ls_shift/su_max 0.002
_refine_ls_shift/su_mean 0.000
_refine_ls_structure_factor_coef Fsqd
_refine_ls_weighting_details w=1/s^2^(Fo^2^)
_refine_ls_weighting_scheme sigma
_refine_ls_wR_factor_gt 0.0427
_refine_ls_wR_factor_ref 0.0429
_reflns_number_gt 21234
_reflns_number_total 24726
_reflns_threshold_expression >2sigma(I)
_cod_data_source_file ja300326t_si_002.cif
_cod_data_source_block gae11
_cod_depositor_comments
;
The following automatic conversions were performed:

'_atom_sites_solution_primary' value 'direct methods' was changed to
'direct'.

'_atom_sites_solution_secondary' value 'Difference Fourier map' was
changed to 'difmap'.

'_atom_sites_solution_hydrogens' value 'Geometric positions' was
changed to 'geom'.

Automatic conversion script
Id: cif_fix_values 6452 2018-10-05 10:23:21Z andrius 
;
_cod_database_code 4117737

loop_
_symmetry_equiv_pos_as_xyz
'x, y, z'
'x, -y, z+1/2'
'x+1/2, y+1/2, z'
'x+1/2, -y+1/2, z+1/2'

loop_
_atom_site_label
_atom_site_type_symbol
_atom_site_fract_x
_atom_site_fract_y
_atom_site_fract_z
_atom_site_U_iso_or_equiv
_atom_site_adp_type
_atom_site_occupancy
_atom_site_symmetry_multiplicity
_atom_site_calc_flag
_atom_site_refinement_flags
_atom_site_disorder_assembly
_atom_site_disorder_group
Ni1 Ni 0.519349(5) 0.749619(9) 0.610888(5) 0.00992(1) Uani 1 1 d . . .
P1 P 0.456133(9) 0.602728(18) 0.539458(9) 0.00993(3) Uani 1 1 d . A .
P2 P 0.609893(9) 0.874639(18) 0.581637(9) 0.00951(3) Uani 1 1 d . A .
C1 C 0.37202(4) 0.67376(7) 0.50287(3) 0.01065(11) Uani 1 1 d . . .
C2 C 0.33211(4) 0.61352(7) 0.44237(3) 0.01390(12) Uani 1 1 d . A .
H2 H 0.3496 0.5339 0.4175 0.017 Uiso 1 1 calc R . .
C3 C 0.26758(4) 0.66707(8) 0.41766(4) 0.01472(12) Uani 1 1 d . . .
H3 H 0.2414 0.6244 0.3764 0.018 Uiso 1 1 calc R A .
C4 C 0.24148(4) 0.78331(8) 0.45355(4) 0.01473(12) Uani 1 1 d . A .
H4 H 0.1973 0.8206 0.4371 0.018 Uiso 1 1 calc R . .
C5 C 0.28026(4) 0.84482(7) 0.51368(4) 0.01287(11) Uani 1 1 d . . .
H5 H 0.2621 0.9242 0.5381 0.015 Uiso 1 1 calc R A .
C6 C 0.34518(4) 0.79263(7) 0.53892(3) 0.00988(10) Uani 1 1 d . A .
C7 C 0.38277(3) 0.85900(7) 0.60620(3) 0.00956(10) Uani 1 1 d . . .
C8 C 0.35271(4) 0.84924(7) 0.67674(3) 0.01073(10) Uani 1 1 d . A .
H8 H 0.3098 0.8008 0.6800 0.013 Uiso 1 1 calc R . .
C9 C 0.38425(4) 0.90928(7) 0.74309(3) 0.01038(11) Uani 1 1 d . . .
C10 C 0.44671(4) 0.97835(7) 0.73690(3) 0.01139(11) Uani 1 1 d . A .
H10 H 0.4692 1.0174 0.7816 0.014 Uiso 1 1 calc R . .
C11 C 0.47844(3) 0.99311(7) 0.66615(3) 0.01053(10) Uani 1 1 d . . .
C12 C 0.54034(4) 1.08429(7) 0.66246(3) 0.01020(10) Uani 1 1 d . A .
C13 C 0.53896(4) 1.21247(7) 0.70096(4) 0.01293(11) Uani 1 1 d . . .
H13 H 0.4998 1.2348 0.7295 0.016 Uiso 1 1 calc R A .
C14 C 0.59314(4) 1.30718(7) 0.69844(4) 0.01455(12) Uani 1 1 d . A .
H14 H 0.5912 1.3929 0.7253 0.017 Uiso 1 1 calc R . .
C15 C 0.65059(4) 1.27568(7) 0.65619(4) 0.01432(12) Uani 1 1 d . . .
H15 H 0.6874 1.3412 0.6525 0.017 Uiso 1 1 calc R A .
C16 C 0.65364(4) 1.14789(7) 0.61956(4) 0.01313(11) Uani 1 1 d . A .
H16 H 0.6935 1.1261 0.5919 0.016 Uiso 1 1 calc R . .
C17 C 0.59977(4) 1.05031(7) 0.62227(3) 0.01031(11) Uani 1 1 d . . .
C18 C 0.44505(3) 0.93421(7) 0.60005(3) 0.00977(10) Uani 1 1 d . A .
H18 H 0.4645 0.9453 0.5517 0.012 Uiso 1 1 calc R . .
C19 C 0.34919(4) 0.88909(7) 0.81917(3) 0.01189(11) Uani 1 1 d . A .
C20 C 0.34267(5) 0.73203(8) 0.83455(4) 0.01832(14) Uani 1 1 d . . .
H20A H 0.3215 0.7176 0.8836 0.027 Uiso 1 1 calc R A .
H20B H 0.3891 0.6893 0.8362 0.027 Uiso 1 1 calc R . .
H20C H 0.3132 0.6891 0.7936 0.027 Uiso 1 1 calc R . .
C21 C 0.27645(4) 0.95501(8) 0.81396(4) 0.01854(14) Uani 1 1 d . . .
H21A H 0.2538 0.9401 0.8621 0.028 Uiso 1 1 calc R A .
H21B H 0.2483 0.9120 0.7719 0.028 Uiso 1 1 calc R . .
H21C H 0.2806 1.0552 0.8045 0.028 Uiso 1 1 calc R . .
C22 C 0.39169(4) 0.95407(9) 0.88663(4) 0.01959(15) Uani 1 1 d . . .
H22A H 0.3977 1.0539 0.8774 0.029 Uiso 1 1 calc R A .
H22B H 0.4376 0.9092 0.8920 0.029 Uiso 1 1 calc R . .
H22C H 0.3670 0.9407 0.9337 0.029 Uiso 1 1 calc R . .
C23 C 0.42923(4) 0.44912(8) 0.59677(4) 0.01424(12) Uani 1 1 d . . .
H23 H 0.4731 0.4109 0.6221 0.017 Uiso 1 1 calc R A .
C24 C 0.38375(4) 0.49435(8) 0.66157(4) 0.01904(14) Uani 1 1 d . A .
H24A H 0.3386 0.5274 0.6399 0.029 Uiso 1 1 calc R . .
H24B H 0.4071 0.5696 0.6908 0.029 Uiso 1 1 calc R . .
H24C H 0.3765 0.4150 0.6954 0.029 Uiso 1 1 calc R . .
C25 C 0.39443(5) 0.32758(8) 0.55297(4) 0.02170(15) Uani 1 1 d . A .
H25A H 0.3823 0.2547 0.5891 0.033 Uiso 1 1 calc R . .
H25B H 0.4267 0.2898 0.5167 0.033 Uiso 1 1 calc R . .
H25C H 0.3520 0.3604 0.5250 0.033 Uiso 1 1 calc R . .
C26 C 0.48864(4) 0.51724(8) 0.45306(4) 0.01460(12) Uani 1 1 d . . .
H26 H 0.4533 0.4466 0.4346 0.018 Uiso 1 1 calc R A .
C27 C 0.49770(4) 0.62285(8) 0.38859(4) 0.01874(14) Uani 1 1 d . A .
H27A H 0.5286 0.6982 0.4073 0.028 Uiso 1 1 calc R . .
H27B H 0.4521 0.6614 0.3720 0.028 Uiso 1 1 calc R . .
H27C H 0.5183 0.5763 0.3454 0.028 Uiso 1 1 calc R . .
C28 C 0.55698(4) 0.44123(9) 0.47420(4) 0.02167(15) Uani 1 1 d . A .
H28A H 0.5750 0.3993 0.4282 0.033 Uiso 1 1 calc R . .
H28B H 0.5485 0.3681 0.5116 0.033 Uiso 1 1 calc R . .
H28C H 0.5912 0.5076 0.4964 0.033 Uiso 1 1 calc R . .
C29 C 0.63865(4) 0.92672(8) 0.48507(4) 0.01513(13) Uani 1 1 d . . .
H29 H 0.6756 0.9993 0.4936 0.018 Uiso 1 1 calc R A .
C30 C 0.57837(5) 0.99470(9) 0.43886(4) 0.02127(15) Uani 1 1 d . A .
H30A H 0.5945 1.0262 0.3896 0.032 Uiso 1 1 calc R . .
H30B H 0.5612 1.0746 0.4672 0.032 Uiso 1 1 calc R . .
H30C H 0.5406 0.9270 0.4301 0.032 Uiso 1 1 calc R . .
C31 C 0.67104(4) 0.80721(10) 0.44148(4) 0.02254(16) Uani 1 1 d . A .
H31A H 0.6395 0.7268 0.4405 0.034 Uiso 1 1 calc R . .
H31B H 0.7159 0.7812 0.4670 0.034 Uiso 1 1 calc R . .
H31C H 0.6785 0.8369 0.3890 0.034 Uiso 1 1 calc R . .
C32 C 0.69466(4) 0.81868(8) 0.62969(4) 0.01433(12) Uani 1 1 d . . .
H32 H 0.7333 0.8668 0.6041 0.017 Uiso 1 1 calc R A .
C33 C 0.70087(4) 0.85470(9) 0.71502(4) 0.01978(14) Uani 1 1 d . A .
H33A H 0.6617 0.8132 0.7406 0.030 Uiso 1 1 calc R . .
H33B H 0.7000 0.9561 0.7213 0.030 Uiso 1 1 calc R . .
H33C H 0.7449 0.8178 0.7377 0.030 Uiso 1 1 calc R . .
C34 C 0.70394(5) 0.66126(8) 0.62001(5) 0.02309(16) Uani 1 1 d . A .
H34A H 0.7498 0.6333 0.6422 0.035 Uiso 1 1 calc R . .
H34B H 0.7006 0.6377 0.5655 0.035 Uiso 1 1 calc R . .
H34C H 0.6674 0.6121 0.6462 0.035 Uiso 1 1 calc R . .
C35 C 0.53087(4) 0.69306(8) 0.70558(6) 0.01443(17) Uani 0.964(3) 1 d P A 1
O1 O 0.53867(6) 0.65647(13) 0.76840(7) 0.0287(2) Uani 0.964(3) 1 d P A 1
Cl1 Cl 0.5375(5) 0.6771(8) 0.7456(5) 0.019(3) Uani 0.036(3) 1 d P A 2

loop_
_atom_site_aniso_label
_atom_site_aniso_U_11
_atom_site_aniso_U_22
_atom_site_aniso_U_33
_atom_site_aniso_U_23
_atom_site_aniso_U_13
_atom_site_aniso_U_12
Ni1 0.00996(3) 0.00954(3) 0.01024(3) -0.00014(3) 0.00043(2) -0.00094(3)
P1 0.01018(7) 0.00903(7) 0.01046(6) -0.00097(5) -0.00046(5) 0.00087(6)
P2 0.00846(7) 0.00907(7) 0.01108(6) -0.00055(5) 0.00120(5) 0.00041(6)
C1 0.0108(3) 0.0112(3) 0.0098(2) 0.00020(19) 0.0002(2) 0.0007(2)
C2 0.0153(3) 0.0142(3) 0.0120(2) -0.0019(2) -0.0010(2) -0.0005(2)
C3 0.0136(3) 0.0188(3) 0.0115(2) 0.0012(2) -0.0023(2) -0.0024(3)
C4 0.0100(3) 0.0195(3) 0.0145(3) 0.0042(2) -0.0011(2) 0.0003(2)
C5 0.0109(3) 0.0139(3) 0.0139(3) 0.0013(2) 0.0020(2) 0.0010(2)
C6 0.0104(3) 0.0105(2) 0.0089(2) 0.00125(19) 0.00169(19) -0.0007(2)
C7 0.0092(3) 0.0091(2) 0.0104(2) -0.00024(18) 0.00081(19) 0.0010(2)
C8 0.0093(3) 0.0120(3) 0.0110(2) -0.00073(19) 0.00179(19) -0.0012(2)
C9 0.0102(3) 0.0112(3) 0.0098(2) -0.00077(19) 0.00149(19) 0.0006(2)
C10 0.0112(3) 0.0129(3) 0.0102(2) -0.0010(2) 0.0009(2) -0.0012(2)
C11 0.0099(3) 0.0104(3) 0.0115(2) 0.00060(19) 0.0018(2) -0.0005(2)
C12 0.0099(3) 0.0102(3) 0.0105(2) 0.00113(19) 0.00038(19) -0.0005(2)
C13 0.0123(3) 0.0117(3) 0.0150(3) -0.0006(2) 0.0024(2) 0.0009(2)
C14 0.0156(3) 0.0095(3) 0.0185(3) -0.0026(2) 0.0009(2) -0.0004(2)
C15 0.0119(3) 0.0117(3) 0.0194(3) 0.0005(2) 0.0003(2) -0.0032(2)
C16 0.0106(3) 0.0123(3) 0.0167(3) -0.0005(2) 0.0030(2) -0.0015(2)
C17 0.0097(3) 0.0088(3) 0.0124(2) 0.0004(2) 0.0007(2) 0.0000(2)
C18 0.0098(3) 0.0098(2) 0.0100(2) 0.00061(19) 0.00271(19) 0.0004(2)
C19 0.0112(3) 0.0150(3) 0.0097(2) -0.0009(2) 0.0026(2) -0.0011(2)
C20 0.0232(4) 0.0183(4) 0.0139(3) 0.0036(2) 0.0057(2) -0.0004(3)
C21 0.0176(4) 0.0240(4) 0.0145(3) -0.0007(3) 0.0051(2) 0.0052(3)
C22 0.0199(4) 0.0282(4) 0.0109(3) -0.0028(2) 0.0028(2) -0.0059(3)
C23 0.0152(3) 0.0114(3) 0.0158(3) 0.0015(2) -0.0026(2) -0.0008(2)
C24 0.0221(4) 0.0173(3) 0.0178(3) 0.0022(2) 0.0026(3) -0.0053(3)
C25 0.0272(4) 0.0131(3) 0.0246(3) -0.0011(3) -0.0004(3) -0.0060(3)
C26 0.0146(3) 0.0144(3) 0.0149(3) -0.0048(2) 0.0010(2) 0.0019(2)
C27 0.0205(4) 0.0212(4) 0.0148(3) -0.0023(2) 0.0043(2) 0.0013(3)
C28 0.0191(4) 0.0222(4) 0.0237(3) -0.0063(3) 0.0012(3) 0.0071(3)
C29 0.0142(3) 0.0185(3) 0.0130(3) 0.0001(2) 0.0035(2) -0.0026(3)
C30 0.0258(4) 0.0230(4) 0.0149(3) 0.0029(3) 0.0001(3) 0.0024(3)
C31 0.0175(4) 0.0319(4) 0.0188(3) -0.0069(3) 0.0055(3) 0.0012(3)
C32 0.0109(3) 0.0135(3) 0.0183(3) -0.0012(2) -0.0016(2) 0.0018(2)
C33 0.0200(4) 0.0207(4) 0.0179(3) 0.0013(3) -0.0055(3) 0.0009(3)
C34 0.0215(4) 0.0156(3) 0.0314(4) -0.0021(3) -0.0058(3) 0.0077(3)
C35 0.0174(4) 0.0113(3) 0.0145(4) 0.0006(3) 0.0002(3) -0.0015(3)
O1 0.0435(6) 0.0277(5) 0.0143(4) 0.0087(3) -0.0036(4) -0.0049(4)
Cl1 0.028(3) 0.016(3) 0.014(5) 0.008(2) 0.001(3) 0.003(2)

loop_
_atom_type_symbol
_atom_type_description
_atom_type_scat_dispersion_real
_atom_type_scat_dispersion_imag
_atom_type_scat_source
C C 0.0033 0.0016 'International Tables Vol C Tables 4.2.6.8 and 6.1.1.4'
H H 0.0000 0.0000 'International Tables Vol C Tables 4.2.6.8 and 6.1.1.4'
O O 0.0106 0.0060 'International Tables Vol C Tables 4.2.6.8 and 6.1.1.4'
P P 0.1023 0.0942 'International Tables Vol C Tables 4.2.6.8 and 6.1.1.4'
Cl Cl 0.1484 0.1585 'International Tables Vol C Tables 4.2.6.8 and 6.1.1.4'
Ni Ni 0.3393 1.1124 'International Tables Vol C Tables 4.2.6.8 and 6.1.1.4'

loop_
_geom_angle_atom_site_label_1
_geom_angle_atom_site_label_2
_geom_angle_atom_site_label_3
_geom_angle
_geom_angle_publ_flag
C35 Ni1 P2 109.28(3) yes
C35 Ni1 P1 112.14(3) yes
P2 Ni1 P1 129.471(8) yes
C35 Ni1 C18 111.58(3) yes
P2 Ni1 C18 93.132(18) yes
P1 Ni1 C18 97.360(18) yes
C35 Ni1 Cl1 1.9(2) yes
P2 Ni1 Cl1 107.7(2) yes
P1 Ni1 Cl1 114.0(2) yes
C18 Ni1 Cl1 110.80(19) yes
C1 P1 C26 101.98(3) ?
C1 P1 C23 102.54(3) ?
C26 P1 C23 101.69(3) ?
C1 P1 Ni1 113.99(2) ?
C26 P1 Ni1 123.08(3) ?
C23 P1 Ni1 111.05(2) ?
C17 P2 C32 101.33(3) ?
C17 P2 C29 98.40(3) ?
C32 P2 C29 101.03(3) ?
C17 P2 Ni1 107.99(2) ?
C32 P2 Ni1 114.72(2) ?
C29 P2 Ni1 129.17(2) ?
C2 C1 C6 118.30(6) ?
C2 C1 P1 123.09(5) ?
C6 C1 P1 118.58(5) ?
C3 C2 C1 121.71(7) ?
C4 C3 C2 119.64(6) ?
C5 C4 C3 119.61(7) ?
C4 C5 C6 121.42(7) ?
C5 C6 C1 119.32(6) ?
C5 C6 C7 118.90(6) ?
C1 C6 C7 121.69(6) ?
C8 C7 C18 119.77(6) ?
C8 C7 C6 117.75(6) ?
C18 C7 C6 122.43(5) ?
C7 C8 C9 121.65(6) ?
C10 C9 C8 118.03(6) ?
C10 C9 C19 123.50(6) ?
C8 C9 C19 118.42(6) ?
C9 C10 C11 122.23(6) ?
C18 C11 C10 118.66(6) ?
C18 C11 C12 122.10(5) ?
C10 C11 C12 118.78(5) ?
C13 C12 C17 118.63(6) ?
C13 C12 C11 117.49(6) ?
C17 C12 C11 123.88(6) ?
C14 C13 C12 121.81(6) ?
C13 C14 C15 119.43(6) ?
C16 C15 C14 119.45(7) ?
C15 C16 C17 121.84(6) ?
C16 C17 C12 118.76(6) ?
C16 C17 P2 120.42(5) ?
C12 C17 P2 120.58(5) ?
C7 C18 C11 119.58(5) ?
C7 C18 Ni1 97.16(4) ?
C11 C18 Ni1 89.38(4) ?
C21 C19 C22 108.86(6) ?
C21 C19 C9 109.67(5) ?
C22 C19 C9 112.16(6) ?
C21 C19 C20 109.47(6) ?
C22 C19 C20 108.03(6) ?
C9 C19 C20 108.60(5) ?
C25 C23 C24 109.70(7) ?
C25 C23 P1 117.25(5) ?
C24 C23 P1 111.00(5) ?
C28 C26 C27 111.34(6) ?
C28 C26 P1 109.58(5) ?
C27 C26 P1 111.30(5) ?
C30 C29 C31 111.98(6) ?
C30 C29 P2 109.98(5) ?
C31 C29 P2 113.42(5) ?
C33 C32 C34 109.10(6) ?
C33 C32 P2 113.20(5) ?
C34 C32 P2 109.71(5) ?
O1 C35 Ni1 179.55(9) ?

loop_
_geom_bond_atom_site_label_1
_geom_bond_atom_site_label_2
_geom_bond_distance
_geom_bond_publ_flag
Ni1 C35 1.7472(10) yes
Ni1 P2 2.1950(2) yes
Ni1 P1 2.2048(2) yes
Ni1 C18 2.2763(7) yes
Ni1 Cl1 2.465(8) yes
P1 C1 1.8354(7) ?
P1 C26 1.8582(7) ?
P1 C23 1.8723(7) ?
P2 C17 1.8452(7) ?
P2 C32 1.8693(7) ?
P2 C29 1.8745(7) ?
C1 C2 1.3983(9) ?
C1 C6 1.4148(9) ?
C2 C3 1.3881(10) ?
C3 C4 1.3877(11) ?
C4 C5 1.3879(10) ?
C5 C6 1.3924(10) ?
C6 C7 1.4907(9) ?
C7 C8 1.3942(8) ?
C7 C18 1.4054(9) ?
C8 C9 1.4043(9) ?
C9 C10 1.3791(10) ?
C9 C19 1.5367(9) ?
C10 C11 1.4166(8) ?
C11 C18 1.4106(9) ?
C11 C12 1.4798(9) ?
C12 C13 1.4044(9) ?
C12 C17 1.4101(9) ?
C13 C14 1.3837(10) ?
C14 C15 1.3936(10) ?
C15 C16 1.3874(10) ?
C16 C17 1.3979(10) ?
C19 C21 1.5307(11) ?
C19 C22 1.5315(10) ?
C19 C20 1.5384(10) ?
C23 C25 1.5301(10) ?
C23 C24 1.5311(11) ?
C26 C28 1.5288(11) ?
C26 C27 1.5343(10) ?
C29 C30 1.5223(11) ?
C29 C31 1.5288(11) ?
C32 C33 1.5318(10) ?
C32 C34 1.5327(11) ?
C35 O1 1.157(2) ?
